data_4133028
loop_
_publ_author_name
'Kim, Younghoon'
'Koo, Jaehyoung'
'Hwang, In-Chul'
'Mukhopadhyay, Rahul Dev'
'Hong, Soonsang'
'Yoo, Jejoong'
'Dar, Ajaz Ahmad'
'Kim, Ikjin'
'Moon, Dohyun'
'Shin, Tae Joo'
'Ko, Young Ho'
'Kim, Kimoon'

_publ_section_title
;
 Rational Design and Construction of Hierarchical Superstructures Using
 Shape-Persistent Organic Cages: Porphyrin Box-Based Metallosupramolecular
 Assemblies.
;
_journal_issue 44
_journal_name_full 'Journal of the American Chemical Society'
_journal_page_first 14547
_journal_page_last 14551
_journal_paper_doi 10.1021/jacs.8b08030
_journal_volume 140
_journal_year 2018
_chemical_formula_moiety 'C600 H660 N54 O24 Zn6'
_chemical_formula_sum 'C600 H660 N54 O24 Zn6'
_chemical_formula_weight 9404.00
_space_group_crystal_system cubic
_space_group_IT_number 222
_space_group_name_Hall '-P 4a 2bc 3'
_space_group_name_H-M_alt 'P n -3 n :2'
_atom_sites_solution_hydrogens geom
_atom_sites_solution_primary direct
_atom_sites_solution_secondary difmap
_audit_creation_method SHELXL-2016/6
_cell_angle_alpha 90
_cell_angle_beta 90
_cell_angle_gamma 90
_cell_formula_units_Z 2
_cell_length_a 39.258(5)
_cell_length_b 39.258(5)
_cell_length_c 39.258(5)
_cell_measurement_reflns_used 521
_cell_measurement_temperature 100(2)
_cell_measurement_theta_max 24.987
_cell_measurement_theta_min 2.458
_cell_volume 60504(13)
_computing_cell_refinement 'HKL3000 (Z. Otwinowski and W. Minor, 1997)'
_computing_data_collection 'PAL ADSC Quantum-210 ADX Program'
_computing_data_reduction 'HKL3000 (Z. Otwinowski and W. Minor, 1997)'
_computing_molecular_graphics 'SHELXL-2016/6 (Sheldrick, 2016)'
_computing_publication_material 'SHELXL-2016/6 (Sheldrick, 2016)'
_computing_structure_refinement 'SHELXL-2016/6 (Sheldrick, 2016)'
_computing_structure_solution 'SHELXL-2016/6 (Sheldrick, 2016)'
_diffrn_ambient_temperature 100(2)
_diffrn_detector_area_resol_mean '4096 x 4096'
_diffrn_measured_fraction_theta_full 0.995
_diffrn_measured_fraction_theta_max 0.995
_diffrn_measurement_device_type 'CCD area detector'
_diffrn_measurement_method '\w scans'
_diffrn_radiation_type synchrotron
_diffrn_radiation_wavelength 0.900
_diffrn_reflns_av_R_equivalents 0.0351
_diffrn_reflns_av_unetI/netI 0.0249
_diffrn_reflns_Laue_measured_fraction_full 0.995
_diffrn_reflns_Laue_measured_fraction_max 0.995
_diffrn_reflns_limit_h_max 36
_diffrn_reflns_limit_h_min -36
_diffrn_reflns_limit_k_max 26
_diffrn_reflns_limit_k_min -26
_diffrn_reflns_limit_l_max 25
_diffrn_reflns_limit_l_min -25
_diffrn_reflns_number 16188
_diffrn_reflns_point_group_measured_fraction_full 0.995
_diffrn_reflns_point_group_measured_fraction_max 0.995
_diffrn_reflns_theta_full 24.987
_diffrn_reflns_theta_max 24.987
_diffrn_reflns_theta_min 2.458
_diffrn_source 'PLSII 2D bending magnet'
_exptl_absorpt_coefficient_mu 0.270
_exptl_absorpt_correction_T_max 1.0
_exptl_absorpt_correction_T_min 0.8105
_exptl_absorpt_correction_type empirical
_exptl_absorpt_process_details 'Scalepack (Otwinowski & Minor, 1997)'
_exptl_crystal_colour purple
_exptl_crystal_density_diffrn 0.516
_exptl_crystal_density_method 'not measured'
_exptl_crystal_description stick
_exptl_crystal_F_000 10020
_exptl_crystal_size_max 0.70
_exptl_crystal_size_mid 0.55
_exptl_crystal_size_min 0.55
_refine_diff_density_max 0.215
_refine_diff_density_min -0.251
_refine_diff_density_rms 0.047
_refine_ls_extinction_coef 0.0005(3)
_refine_ls_extinction_expression Fc^*^=kFc[1+0.001xFc^2^\l^3^/sin(2\q)]^-1/4^
_refine_ls_extinction_method 'SHELXL-2016/6 (Sheldrick 2016)'
_refine_ls_goodness_of_fit_ref 1.579
_refine_ls_hydrogen_treatment constr
_refine_ls_matrix_type full
_refine_ls_number_parameters 264
_refine_ls_number_reflns 4372
_refine_ls_number_restraints 0
_refine_ls_restrained_S_all 1.579
_refine_ls_R_factor_all 0.1480
_refine_ls_R_factor_gt 0.1302
_refine_ls_shift/su_max 0.045
_refine_ls_shift/su_mean 0.003
_refine_ls_structure_factor_coef Fsqd
_refine_ls_weighting_details 'w=1/[\s^2^(Fo^2^)+(0.2000P)^2^] where P=(Fo^2^+2Fc^2^)/3'
_refine_ls_weighting_scheme calc
_refine_ls_wR_factor_gt 0.3819
_refine_ls_wR_factor_ref 0.4051
_reflns_Friedel_coverage 0.000
_reflns_number_gt 2587
_reflns_number_total 4372
_reflns_threshold_expression 'I > 2\s(I)'
_cod_data_source_file ja8b08030_si_002.cif
_cod_data_source_block PSS-1
_cod_original_cell_volume 60504(21)
_cod_original_sg_symbol_H-M 'P n -3 n'
_cod_database_code 4133028
_shelx_shelxl_version_number 2016/6
_shelx_space_group_comment
;
The symmetry employed for this shelxl refinement is uniquely defined
by the following loop, which should always be used as a source of
symmetry information in preference to the above space-group names.
They are only intended as comments.
;

loop_
_space_group_symop_operation_xyz
'x, y, z'
'-x+1/2, -y+1/2, z'
'-x+1/2, y, -z+1/2'
'x, -y+1/2, -z+1/2'
'z, x, y'
'z, -x+1/2, -y+1/2'
'-z+1/2, -x+1/2, y'
'-z+1/2, x, -y+1/2'
'y, z, x'
'-y+1/2, z, -x+1/2'
'y, -z+1/2, -x+1/2'
'-y+1/2, -z+1/2, x'
'y, x, -z+1/2'
'-y+1/2, -x+1/2, -z+1/2'
'y, -x+1/2, z'
'-y+1/2, x, z'
'x, z, -y+1/2'
'-x+1/2, z, y'
'-x+1/2, -z+1/2, -y+1/2'
'x, -z+1/2, y'
'z, y, -x+1/2'
'z, -y+1/2, x'
'-z+1/2, y, x'
'-z+1/2, -y+1/2, -x+1/2'
'-x, -y, -z'
'x-1/2, y-1/2, -z'
'x-1/2, -y, z-1/2'
'-x, y-1/2, z-1/2'
'-z, -x, -y'
'-z, x-1/2, y-1/2'
'z-1/2, x-1/2, -y'
'z-1/2, -x, y-1/2'
'-y, -z, -x'
'y-1/2, -z, x-1/2'
'-y, z-1/2, x-1/2'
'y-1/2, z-1/2, -x'
'-y, -x, z-1/2'
'y-1/2, x-1/2, z-1/2'
'-y, x-1/2, -z'
'y-1/2, -x, -z'
'-x, -z, y-1/2'
'x-1/2, -z, -y'
'x-1/2, z-1/2, y-1/2'
'-x, z-1/2, -y'
'-z, -y, x-1/2'
'-z, y-1/2, -x'
'z-1/2, -y, -x'
'z-1/2, y-1/2, x-1/2'

loop_
_atom_site_label
_atom_site_type_symbol
_atom_site_fract_x
_atom_site_fract_y
_atom_site_fract_z
_atom_site_U_iso_or_equiv
_atom_site_adp_type
_atom_site_occupancy
_atom_site_site_symmetry_order
_atom_site_calc_flag
_atom_site_refinement_flags_posn
_atom_site_refinement_flags_adp
_atom_site_refinement_flags_occupancy
_atom_site_disorder_assembly
_atom_site_disorder_group
Zn1 Zn 0.250000 0.94964(4) 0.250000 0.1959(11) Uani 1 4 d S T P . .
O1 O 0.52640(15) 1.02870(13) 0.42990(15) 0.269(2) Uani 1 1 d . . . . .
N1 N 0.2582(2) 0.95685(13) 0.30123(15) 0.197(2) Uani 1 1 d . . . . .
N2 N 0.4561(2) 0.9771(2) 0.3971(2) 0.265(3) Uani 1 1 d . . . . .
C1 C 0.2339(3) 0.95755(16) 0.3260(2) 0.203(2) Uani 1 1 d . . . . .
C2 C 0.2504(3) 0.9566(2) 0.3585(3) 0.234(3) Uani 1 1 d . . . . .
H2 H 0.239472 0.955317 0.380020 0.281 Uiso 1 1 calc R U . . .
C3 C 0.2838(3) 0.95783(18) 0.3532(3) 0.223(3) Uani 1 1 d . . . . .
H3 H 0.300627 0.959358 0.370484 0.268 Uiso 1 1 calc R U . . .
C4 C 0.2903(3) 0.95651(15) 0.3175(2) 0.202(2) Uani 1 1 d . . . . .
C5 C 0.3206(2) 0.95693(15) 0.3011(3) 0.194(2) Uani 1 1 d . . . . .
C6 C 0.3504(2) 0.9549(3) 0.3238(2) 0.211(3) Uani 1 1 d . . . . .
C7 C 0.3599(3) 0.9263(2) 0.3415(3) 0.261(3) Uani 1 1 d . . . . .
H7 H 0.346334 0.906397 0.338829 0.313 Uiso 1 1 calc R U . . .
C8 C 0.3876(3) 0.9245(3) 0.3628(3) 0.263(4) Uani 1 1 d . . . . .
H8 H 0.392476 0.903847 0.374497 0.315 Uiso 1 1 calc R U . . .
C9 C 0.4081(2) 0.9523(3) 0.3672(2) 0.235(3) Uani 1 1 d . . . . .
C10 C 0.40004(18) 0.98175(18) 0.34943(18) 0.229(3) Uani 1 1 d . . . . .
H10 H 0.413847 1.001497 0.351694 0.275 Uiso 1 1 calc R U . . .
C11 C 0.3713(2) 0.9822(2) 0.32802(17) 0.225(3) Uani 1 1 d . . . . .
H11 H 0.366169 1.002572 0.315989 0.270 Uiso 1 1 calc R U . . .
C12 C 0.4374(3) 0.9527(3) 0.3912(2) 0.254(4) Uani 1 1 d . . . . .
H12 H 0.442000 0.932211 0.403159 0.304 Uiso 1 1 calc R U . . .
C13 C 0.48043(19) 0.9735(3) 0.4251(2) 0.274(4) Uani 1 1 d . . . . .
H13A H 0.503902 0.975932 0.416161 0.328 Uiso 1 1 calc R U . . .
H13B H 0.478265 0.950442 0.435115 0.328 Uiso 1 1 calc R U . . .
C14 C 0.4737(3) 1.0016(2) 0.4539(3) 0.309(7) Uani 1 1 d . . . . .
C15 C 0.498469 1.020950 0.4532(5) 0.370(8) Uiso 1 1 d . . . . .
C16 C 0.5164(3) 1.0403(2) 0.3954(2) 0.275(4) Uani 1 1 d . . . . .
H16A H 0.507246 1.063811 0.396490 0.330 Uiso 1 1 calc R U . . .
H16B H 0.498392 1.025264 0.386087 0.330 Uiso 1 1 calc R U . . .
C1A C 0.5485(3) 1.0393(3) 0.3718(3) 0.299(4) Uani 1 1 d . . . . .
H1AA H 0.566605 1.054212 0.381041 0.358 Uiso 1 1 calc R U . . .
H1AB H 0.557446 1.015791 0.370217 0.358 Uiso 1 1 calc R U . . .
C2A C 0.5372(4) 1.0518(5) 0.3369(4) 0.417(9) Uani 1 1 d . . . . .
H2AA H 0.517831 1.038291 0.328130 0.501 Uiso 0.170(8) 1 calc R U P A 1
H2AB H 0.530734 1.076183 0.337554 0.501 Uiso 0.170(8) 1 calc R U P A 1
C3A C 0.5674(6) 1.0465(5) 0.3169(7) 0.508(11) Uiso 1 1 d . . . . .
C4A C 0.582950 1.060589 0.284300 0.41(2) Uiso 0.341(17) 1 d . . P A 1
C5A C 0.572619 1.034439 0.256380 0.48(3) Uiso 0.341(17) 1 d . . P A 1
C6A C 0.590981 1.056339 0.221021 0.47(3) Uiso 0.341(17) 1 d . . P A 1
C7A C 0.556330 1.036839 0.210060 0.43(3) Uiso 0.341(17) 1 d . . P A 1
C7B C 0.5296(12) 1.0187(11) 0.1992(11) 0.389(19) Uiso 0.330(8) 1 d . . P A 2
C6B C 0.460(3) 0.850(3) 0.192(4) 0.76(7) Uiso 0.330(8) 1 d . . P A 2
C8B C 0.5040(19) 1.0326(16) 0.3168(18) 0.48(3) Uiso 0.330(8) 1 d . . P A 2
C9B C 0.568(2) 0.9632(19) 0.1491(18) 0.52(3) Uiso 0.330(8) 1 d . . P A 2
C10B C 0.6041(15) 0.9636(10) 0.1551(11) 0.41(2) Uiso 0.330(8) 1 d . . P A 2
C11B C 0.5505(9) 1.0504(8) 0.2726(9) 0.317(13) Uiso 0.330(8) 1 d . . P A 2
C12B C 0.6074(17) 1.0226(16) 0.1774(16) 0.53(3) Uiso 0.330(8) 1 d . . P A 2
C13B C 0.5550(18) 1.0091(17) 0.1726(18) 0.49(3) Uiso 0.330(8) 1 d . . P A 2
N3L N 0.250000 0.8953(3) 0.250000 0.209(4) Uani 1 4 d S T P . .
C1L C 0.2221(4) 0.8761(6) 0.2518(11) 0.256(8) Uani 0.5 1 d . . P . .
C2L C 0.2186(4) 0.8415(5) 0.2493(15) 0.315(12) Uani 0.5 1 d . . P . .
C3L C 0.250000 0.8242(5) 0.250000 0.233(6) Uani 1 4 d S T P . .
C4L C 0.250000 0.7855(6) 0.250000 0.239(6) Uani 1 4 d S T P . .
C5L C 0.2732(8) 0.7677(4) 0.2709(9) 0.287(9) Uani 0.5 1 d . . P . .

loop_
_atom_site_aniso_label
_atom_site_aniso_U_11
_atom_site_aniso_U_22
_atom_site_aniso_U_33
_atom_site_aniso_U_23
_atom_site_aniso_U_13
_atom_site_aniso_U_12
Zn1 0.1878(12) 0.2121(15) 0.1878(12) 0.000 0.000 0.000
O1 0.279(5) 0.255(4) 0.274(5) 0.078(4) -0.126(5) 0.059(4)
N1 0.196(5) 0.225(5) 0.170(5) 0.007(3) 0.003(5) 0.005(3)
N2 0.248(7) 0.248(7) 0.299(7) 0.061(6) -0.102(6) 0.059(5)
C1 0.211(8) 0.232(6) 0.166(7) 0.006(4) -0.012(7) -0.009(5)
C2 0.230(8) 0.270(8) 0.201(9) 0.014(5) 0.007(7) -0.020(5)
C3 0.209(8) 0.254(7) 0.206(9) 0.026(5) -0.018(6) -0.002(5)
C4 0.212(9) 0.222(6) 0.173(7) 0.015(4) -0.014(8) -0.001(5)
C5 0.162(7) 0.222(5) 0.198(8) 0.015(4) -0.008(7) 0.004(4)
C6 0.211(7) 0.205(7) 0.218(7) 0.027(6) -0.010(6) -0.006(6)
C7 0.264(9) 0.217(8) 0.302(9) 0.064(7) -0.054(7) 0.005(6)
C8 0.272(9) 0.216(8) 0.300(9) 0.058(7) -0.066(7) 0.024(8)
C9 0.236(7) 0.213(7) 0.255(7) 0.056(6) -0.065(6) 0.059(6)
C10 0.220(6) 0.225(6) 0.243(6) 0.050(5) -0.064(5) 0.042(5)
C11 0.208(6) 0.254(8) 0.215(6) 0.041(5) -0.055(5) 0.053(6)
C12 0.276(10) 0.241(9) 0.244(7) 0.066(7) -0.065(7) 0.086(7)
C13 0.223(6) 0.328(11) 0.269(8) 0.118(8) -0.096(6) 0.061(6)
C14 0.425(17) 0.218(8) 0.283(11) 0.026(7) -0.237(12) 0.154(11)
C16 0.344(11) 0.250(7) 0.232(7) 0.067(6) -0.070(8) 0.082(7)
C1A 0.290(10) 0.323(10) 0.284(11) 0.009(8) -0.029(9) 0.068(8)
C2A 0.344(14) 0.61(3) 0.299(12) 0.186(14) 0.029(12) 0.138(16)
N3L 0.204(7) 0.220(12) 0.204(7) 0.000 0.000 0.000
C1L 0.189(15) 0.230(17) 0.348(18) -0.027(18) 0.04(2) 0.015(11)
C2L 0.235(17) 0.189(13) 0.52(3) -0.05(2) 0.03(3) 0.049(12)
C3L 0.265(12) 0.170(15) 0.265(12) 0.000 0.000 0.000
C4L 0.242(11) 0.23(2) 0.242(11) 0.000 0.000 0.000
C5L 0.32(3) 0.198(11) 0.35(2) 0.033(18) -0.143(13) -0.010(17)

loop_
_atom_type_symbol
_atom_type_description
_atom_type_scat_dispersion_real
_atom_type_scat_dispersion_imag
_atom_type_scat_source
C C 0.0064 0.0028 'International Tables Vol C Tables 4.2.6.8 and 6.1.1.4'
H H 0.0000 0.0000 'International Tables Vol C Tables 4.2.6.8 and 6.1.1.4'
N N 0.0114 0.0055 'International Tables Vol C Tables 4.2.6.8 and 6.1.1.4'
O O 0.0194 0.0104 'International Tables Vol C Tables 4.2.6.8 and 6.1.1.4'
Zn Zn 0.0182 2.2077 'International Tables Vol C Tables 4.2.6.8 and 6.1.1.4'

loop_
_geom_angle_atom_site_label_1
_geom_angle_atom_site_label_2
_geom_angle_atom_site_label_3
_geom_angle
_geom_angle_site_symmetry_1
_geom_angle_site_symmetry_3
N1 Zn1 N1 88.91(4) 21 3
N1 Zn1 N1 164.2(3) 21 23
N1 Zn1 N1 88.91(4) 3 23
N1 Zn1 N1 88.91(4) 21 .
N1 Zn1 N1 164.2(3) 3 .
N1 Zn1 N1 88.91(4) 23 .
N1 Zn1 N3L 97.92(14) 21 .
N1 Zn1 N3L 97.92(14) 3 .
N1 Zn1 N3L 97.92(14) 23 .
N1 Zn1 N3L 97.92(14) . .
C15 O1 C16 115.9(8) . .
C1 N1 C4 107.6(6) . .
C1 N1 Zn1 126.3(6) . .
C4 N1 Zn1 125.5(6) . .
C12 N2 C13 117.1(8) . .
N1 C1 C5 125.5(8) . 23
N1 C1 C2 108.5(8) . .
C5 C1 C2 125.8(11) 23 .
C3 C2 C1 107.9(8) . .
C3 C2 H2 126.0 . .
C1 C2 H2 126.0 . .
C2 C3 C4 109.3(8) . .
C2 C3 H3 125.3 . .
C4 C3 H3 125.4 . .
C5 C4 N1 124.7(8) . .
C5 C4 C3 128.8(10) . .
N1 C4 C3 106.4(8) . .
C4 C5 C1 127.3(7) . 21
C4 C5 C6 114.3(9) . .
C1 C5 C6 118.3(9) 21 .
C11 C6 C7 114.9(8) . .
C11 C6 C5 120.6(8) . .
C7 C6 C5 124.5(9) . .
C6 C7 C8 124.5(9) . .
C6 C7 H7 117.8 . .
C8 C7 H7 117.8 . .
C9 C8 C7 120.1(8) . .
C9 C8 H8 120.0 . .
C7 C8 H8 120.0 . .
C8 C9 C10 117.9(8) . .
C8 C9 C12 123.0(9) . .
C10 C9 C12 119.1(10) . .
C9 C10 C11 119.6(8) . .
C9 C10 H10 120.2 . .
C11 C10 H10 120.2 . .
C6 C11 C10 123.1(7) . .
C6 C11 H11 118.5 . .
C10 C11 H11 118.4 . .
N2 C12 C9 126.3(9) . .
N2 C12 H12 116.9 . .
C9 C12 H12 116.9 . .
N2 C13 C14 110.8(7) . .
N2 C13 H13A 109.5 . .
C14 C13 H13A 109.5 . .
N2 C13 H13B 109.5 . .
C14 C13 H13B 109.5 . .
H13A C13 H13B 108.1 . .
C15 C14 C15 121.1(17) . 6_566
C15 C14 C13 106.3(15) . .
C15 C14 C13 130.4(9) 6_566 .
C14 C15 C14 117.4(14) . 12_665
C14 C15 O1 137.2(17) . .
C14 C15 O1 103.7(5) 12_665 .
O1 C16 C1A 108.6(8) . .
O1 C16 H16A 110.0 . .
C1A C16 H16A 110.0 . .
O1 C16 H16B 110.0 . .
C1A C16 H16B 110.0 . .
H16A C16 H16B 108.4 . .
C2A C1A C16 106.8(8) . .
C2A C1A H1AA 110.3 . .
C16 C1A H1AA 110.3 . .
C2A C1A H1AB 110.4 . .
C16 C1A H1AB 110.3 . .
H1AA C1A H1AB 108.6 . .
C3A C2A C1A 101.9(15) . .
C3A C2A C8B 108(3) . .
C1A C2A C8B 120(3) . .
C3A C2A H2AA 111.3 . .
C1A C2A H2AA 111.4 . .
C3A C2A H2AB 111.4 . .
C1A C2A H2AB 111.4 . .
H2AA C2A H2AB 109.2 . .
C2A C3A C4A 137.7(18) . .
C2A C3A C11B 101.9(19) . .
C3A C4A C5A 104.4(9) . .
C4A C5A C6A 97.171(1) . .
C4A C5A C7A 135.898(4) . .
C6A C5A C7A 51.501(1) . .
C7A C6A C5A 68.878(1) . .
C6A C7A C5A 59.6 . .
C10B C9B C13B 99(5) . .
C7B C13B C9B 133(5) . .
C1L N3L C1L 111.2(19) 23 21
C1L N3L C1L 71.4(9) 23 3
C1L N3L C1L 71.4(9) 21 3
C1L N3L C1L 71.4(9) 23 .
C1L N3L C1L 71.4(9) 21 .
C1L N3L C1L 111.2(19) 3 .
C1L N3L Zn1 124.4(9) 23 .
C1L N3L Zn1 124.4(9) 21 .
C1L N3L Zn1 124.4(9) 3 .
C1L N3L Zn1 124.4(9) . .
N3L C1L C2L 129.7(15) . .
N3L C1L C1L 54.3(5) . 23
C2L C1L C1L 91(2) . 23
N3L C1L C1L 54.3(5) . 21
C2L C1L C1L 97(2) . 21
C1L C1L C1L 90.001(16) 23 21
C1L C2L C3L 112.8(17) . .
C1L C2L C2L 83(2) . 21
C3L C2L C2L 51.7(4) . 21
C1L C2L C2L 88.7(19) . 23
C3L C2L C2L 51.7(4) . 23
C2L C2L C2L 90.001(18) 21 23
C2L C3L C2L 76.6(8) . 21
C2L C3L C2L 122.4(19) . 3
C2L C3L C2L 76.6(8) 21 3
C2L C3L C2L 76.6(8) . 23
C2L C3L C2L 122.4(19) 21 23
C2L C3L C2L 76.6(8) 3 23
C2L C3L C4L 118.8(10) . .
C2L C3L C4L 118.8(10) 21 .
C2L C3L C4L 118.8(10) 3 .
C2L C3L C4L 118.8(10) 23 .
C5L C4L C5L 121(2) . 3
C5L C4L C5L 75.8(9) . 21
C5L C4L C5L 75.8(9) 3 21
C5L C4L C5L 75.8(9) . 23
C5L C4L C5L 75.8(9) 3 23
C5L C4L C5L 121(2) 21 23
C5L C4L C3L 119.7(10) . .
C5L C4L C3L 119.7(10) 3 .
C5L C4L C3L 119.7(10) 21 .
C5L C4L C3L 119.7(10) 23 .
C5L C5L C4L 119.3(11) 22_565 .
C5L C5L C5L 94(2) 22_565 21
C4L C5L C5L 52.1(4) . 21
C5L C5L C5L 86(3) 22_565 23
C4L C5L C5L 52.1(4) . 23
C5L C5L C5L 90.004(7) 21 23

loop_
_geom_bond_atom_site_label_1
_geom_bond_atom_site_label_2
_geom_bond_distance
_geom_bond_site_symmetry_2
Zn1 N1 2.056(6) 21
Zn1 N1 2.056(6) 3
Zn1 N1 2.056(6) 23
Zn1 N1 2.056(6) .
Zn1 N3L 2.134(14) .
O1 C15 1.461(14) .
O1 C16 1.484(7) .
N1 C1 1.364(9) .
N1 C4 1.413(8) .
N2 C12 1.231(9) .
N2 C13 1.460(9) .
C1 C5 1.390(9) 23
C1 C2 1.431(10) .
C2 C3 1.326(7) .
C2 H2 0.9500 .
C3 C4 1.427(10) .
C3 H3 0.9500 .
C4 C5 1.351(9) .
C5 C6 1.474(9) .
C6 C11 1.360(8) .
C6 C7 1.371(10) .
C7 C8 1.374(10) .
C7 H7 0.9500 .
C8 C9 1.370(10) .
C8 H8 0.9500 .
C9 C10 1.387(8) .
C9 C12 1.486(12) .
C10 C11 1.408(8) .
C10 H10 0.9500 .
C11 H11 0.9500 .
C12 H12 0.9500 .
C13 C14 1.605(11) .
C13 H13A 0.9900 .
C13 H13B 0.9900 .
C14 C15 1.232(13) .
C14 C15 1.275(17) 6_566
C16 C1A 1.564(11) .
C16 H16A 0.9900 .
C16 H16B 0.9900 .
C1A C2A 1.521(12) .
C1A H1AA 0.9900 .
C1A H1AB 0.9900 .
C2A C3A 1.44(2) .
C2A C8B 1.70(6) .
C2A H2AA 0.9900 .
C2A H2AB 0.9900 .
C3A C4A 1.52(3) .
C3A C11B 1.87(4) .
C4A C5A 1.55555(14) .
C5A C6A 1.7848(2) .
C5A C7A 1.9299(2) .
C6A C7A 1.6192(2) .
C7B C13B 1.49(7) .
C9B C10B 1.45(7) .
C9B C13B 2.09(9) .
N3L C1L 1.330(17) 23
N3L C1L 1.330(17) 21
N3L C1L 1.330(17) 3
N3L C1L 1.330(17) .
C1L C2L 1.37(2) .
C1L C1L 1.55(2) 23
C1L C1L 1.55(2) 21
C2L C3L 1.408(16) .
C2L C2L 1.74(2) 21
C2L C2L 1.74(2) 23
C3L C4L 1.52(2) .
C4L C5L 1.409(16) .
C4L C5L 1.409(16) 3
C4L C5L 1.409(16) 21
C4L C5L 1.409(16) 23
C5L C5L 1.40(3) 22_565
C5L C5L 1.73(2) 21
C5L C5L 1.73(2) 23

loop_
_geom_torsion_atom_site_label_1
_geom_torsion_atom_site_label_2
_geom_torsion_atom_site_label_3
_geom_torsion_atom_site_label_4
_geom_torsion
_geom_torsion_site_symmetry_1
_geom_torsion_site_symmetry_4
C4 N1 C1 C5 -177.7(6) . 23
Zn1 N1 C1 C5 -6.9(9) . 23
C4 N1 C1 C2 -1.8(7) . .
Zn1 N1 C1 C2 169.1(5) . .
N1 C1 C2 C3 4.4(9) . .
C5 C1 C2 C3 -179.6(6) 23 .
C1 C2 C3 C4 -5.2(9) . .
C1 N1 C4 C5 -177.7(6) . .
Zn1 N1 C4 C5 11.3(8) . .
C1 N1 C4 C3 -1.3(7) . .
Zn1 N1 C4 C3 -172.2(4) . .
C2 C3 C4 C5 -179.6(7) . .
C2 C3 C4 N1 4.1(8) . .
N1 C4 C5 C1 -0.4(10) . 21
C3 C4 C5 C1 -176.0(7) . 21
N1 C4 C5 C6 -177.3(7) . .
C3 C4 C5 C6 7.0(10) . .
C4 C5 C6 C11 -110.1(8) . .
C1 C5 C6 C11 72.6(9) 21 .
C4 C5 C6 C7 70.8(10) . .
C1 C5 C6 C7 -106.5(9) 21 .
C11 C6 C7 C8 1.4(13) . .
C5 C6 C7 C8 -179.5(10) . .
C6 C7 C8 C9 -0.7(15) . .
C7 C8 C9 C10 -0.4(14) . .
C7 C8 C9 C12 176.6(9) . .
C8 C9 C10 C11 0.6(11) . .
C12 C9 C10 C11 -176.5(7) . .
C7 C6 C11 C10 -1.2(11) . .
C5 C6 C11 C10 179.7(8) . .
C9 C10 C11 C6 0.2(11) . .
C13 N2 C12 C9 171.8(8) . .
C8 C9 C12 N2 -177.7(12) . .
C10 C9 C12 N2 -0.7(16) . .
C12 N2 C13 C14 -119.5(12) . .
N2 C13 C14 C15 -112.1(9) . .
N2 C13 C14 C15 85.1(12) . 6_566
C15 C14 C15 C14 -17(2) 6_566 12_665
C13 C14 C15 C14 178.5(9) . 12_665
C15 C14 C15 O1 -179.1(3) 6_566 .
C13 C14 C15 O1 16.1(13) . .
C16 O1 C15 C14 58.3(10) . .
C16 O1 C15 C14 -105.6(10) . 12_665
C15 O1 C16 C1A -167.2(6) . .
O1 C16 C1A C2A -179.3(10) . .
C16 C1A C2A C3A -174.4(14) . .
C16 C1A C2A C8B -55(3) . .
C1A C2A C3A C4A -157(2) . .
C1A C2A C3A C11B 165.2(15) . .
C8B C2A C3A C11B 38(3) . .
C2A C3A C4A C5A -97(3) . .
C3A C4A C5A C6A 177.2(9) . .
C3A C4A C5A C7A 137.7(9) . .
C4A C5A C6A C7A -145.561(4) . .
C1L N3L C1L C2L 55(4) 23 .
C1L N3L C1L C2L -67(4) 21 .
C1L N3L C1L C2L -6(4) 3 .
Zn1 N3L C1L C2L 174(4) . .
C1L N3L C1L C1L -121.1(12) 21 23
C1L N3L C1L C1L -60.5(6) 3 23
Zn1 N3L C1L C1L 119.4(6) . 23
C1L N3L C1L C1L 121.1(12) 23 21
C1L N3L C1L C1L 60.6(6) 3 21
Zn1 N3L C1L C1L -119.5(6) . 21
N3L C1L C2L C3L 11(8) . .
C1L C1L C2L C3L 52(5) 23 .
C1L C1L C2L C3L -38(5) 21 .
N3L C1L C2L C2L 54(6) . 21
C1L C1L C2L C2L 95(3) 23 21
C1L C1L C2L C2L 5(4) 21 21
N3L C1L C2L C2L -36(6) . 23
C1L C1L C2L C2L 5(4) 23 23
C1L C1L C2L C2L -85(4) 21 23
C1L C2L C3L C2L 60(3) . 21
C2L C2L C3L C2L 128.6(14) 23 21
C1L C2L C3L C2L -4(3) . 3
C2L C2L C3L C2L -64.3(7) 21 3
C2L C2L C3L C2L 64.3(7) 23 3
C1L C2L C3L C2L -69(3) . 23
C2L C2L C3L C2L -128.6(14) 21 23
C1L C2L C3L C4L 176(3) . .
C2L C2L C3L C4L 115.7(7) 21 .
C2L C2L C3L C4L -115.7(7) 23 .
C2L C3L C4L C5L -139(3) . .
C2L C3L C4L C5L -49(3) 21 .
C2L C3L C4L C5L 41(3) 3 .
C2L C3L C4L C5L 131(3) 23 .
C2L C3L C4L C5L 41(3) . 3
C2L C3L C4L C5L 131(3) 21 3
C2L C3L C4L C5L -139(3) 3 3
C2L C3L C4L C5L -49(3) 23 3
C2L C3L C4L C5L 131(3) . 21
C2L C3L C4L C5L -139(3) 21 21
C2L C3L C4L C5L -49(3) 3 21
C2L C3L C4L C5L 41(3) 23 21
C2L C3L C4L C5L -49(3) . 23
C2L C3L C4L C5L 41(3) 21 23
C2L C3L C4L C5L 131(3) 3 23
C2L C3L C4L C5L -139(3) 23 23
C5L C4L C5L C5L -6(4) 3 22_565
C5L C4L C5L C5L -70(4) 21 22_565
C5L C4L C5L C5L 58(4) 23 22_565
C3L C4L C5L C5L 174(4) . 22_565
C5L C4L C5L C5L 63.7(7) 3 21
C5L C4L C5L C5L 127.3(14) 23 21
C3L C4L C5L C5L -116.3(7) . 21
C5L C4L C5L C5L -63.7(7) 3 23
C5L C4L C5L C5L -127.3(14) 21 23
C3L C4L C5L C5L 116.3(7) . 23
